data_4128427
loop_
_publ_author_name
'Zhang, Wu-Bin'
'Yang, Xin-Tuo'
'Ma, Jun-Bao'
'Su, Zhi-Ming'
'Shi, Shi-Liang'

_publ_section_title
;
 Regio- and Enantioselective C-H Cyclization of Pyridines with Alkenes
 Enabled by a Nickel/N-Heterocyclic Carbene Catalysis.
;
_journal_issue 14
_journal_name_full 'Journal of the American Chemical Society'
_journal_page_first 5628
_journal_page_last 5634
_journal_paper_doi 10.1021/jacs.9b00931
_journal_volume 141
_journal_year 2019
_chemical_absolute_configuration ad
_chemical_formula_sum 'C19 H17 N'
_chemical_formula_weight 259.33
_space_group_crystal_system monoclinic
_space_group_IT_number 4
_space_group_name_Hall 'P 2yb'
_space_group_name_H-M_alt 'P 1 21 1'
_atom_sites_solution_hydrogens geom
_audit_creation_method SHELXL-2013
_cell_angle_alpha 90
_cell_angle_beta 112.865(2)
_cell_angle_gamma 90
_cell_formula_units_Z 2
_cell_length_a 9.3155(7)
_cell_length_b 8.4154(6)
_cell_length_c 9.8563(7)
_cell_measurement_reflns_used 9989
_cell_measurement_temperature 293(2)
_cell_measurement_theta_max 140.489
_cell_measurement_theta_min 10.295
_cell_volume 711.96(9)
_computing_cell_refinement 'Bruker SAINT'
_computing_data_collection 'Bruker APEX2'
_computing_data_reduction 'Bruker SAINT'
_computing_molecular_graphics 'Bruker SHELXTL'
_computing_publication_material 'Bruker SHELXTL'
_computing_structure_refinement 'SHELXL-2013 (Sheldrick, 2013)'
_computing_structure_solution 'SHELXS-97 (Sheldrick 2008)'
_diffrn_ambient_temperature 293(2)
_diffrn_measured_fraction_theta_full 0.959
_diffrn_measured_fraction_theta_max 0.976
_diffrn_measurement_device_type 'Bruker APEX-II CCD'
_diffrn_measurement_method '\f and \w scans'
_diffrn_radiation_type CuK\a
_diffrn_radiation_wavelength 1.54178
_diffrn_reflns_av_R_equivalents 0.0398
_diffrn_reflns_av_unetI/netI 0.0307
_diffrn_reflns_Laue_measured_fraction_full 0.959
_diffrn_reflns_Laue_measured_fraction_max 0.976
_diffrn_reflns_limit_h_max 11
_diffrn_reflns_limit_h_min -11
_diffrn_reflns_limit_k_max 9
_diffrn_reflns_limit_k_min -9
_diffrn_reflns_limit_l_max 11
_diffrn_reflns_limit_l_min -11
_diffrn_reflns_number 11303
_diffrn_reflns_point_group_measured_fraction_full 0.952
_diffrn_reflns_point_group_measured_fraction_max 0.970
_diffrn_reflns_theta_full 67.679
_diffrn_reflns_theta_max 66.951
_diffrn_reflns_theta_min 4.869
_exptl_absorpt_coefficient_mu 0.532
_exptl_absorpt_correction_T_max 0.7533
_exptl_absorpt_correction_T_min 0.5359
_exptl_absorpt_correction_type multi-scan
_exptl_absorpt_process_details sadabs
_exptl_crystal_colour colorless
_exptl_crystal_density_diffrn 1.210
_exptl_crystal_description prismatic
_exptl_crystal_F_000 276
_exptl_crystal_size_max 0.180
_exptl_crystal_size_mid 0.150
_exptl_crystal_size_min 0.110
_refine_diff_density_max 0.103
_refine_diff_density_min -0.085
_refine_diff_density_rms 0.019
_refine_ls_abs_structure_details
; 
 Flack x determined using 1065 quotients [(I+)-(I-)]/[(I+)+(I-)] 
 (Parsons and Flack (2004), Acta Cryst. A60, s61). 
;
_refine_ls_abs_structure_Flack 0.0(3)
_refine_ls_extinction_coef 0.072(12)
_refine_ls_extinction_expression Fc^*^=kFc[1+0.001xFc^2^\l^3^/sin(2\q)]^-1/4^
_refine_ls_extinction_method SHELXL
_refine_ls_goodness_of_fit_ref 1.026
_refine_ls_hydrogen_treatment constr
_refine_ls_matrix_type full
_refine_ls_number_parameters 182
_refine_ls_number_reflns 2449
_refine_ls_number_restraints 1
_refine_ls_restrained_S_all 1.026
_refine_ls_R_factor_all 0.0310
_refine_ls_R_factor_gt 0.0301
_refine_ls_shift/su_max 0.000
_refine_ls_shift/su_mean 0.000
_refine_ls_structure_factor_coef Fsqd
_refine_ls_weighting_details 'w=1/[\s^2^(Fo^2^)+(0.0381P)^2^+0.0585P] where P=(Fo^2^+2Fc^2^)/3'
_refine_ls_weighting_scheme calc
_refine_ls_wR_factor_gt 0.0770
_refine_ls_wR_factor_ref 0.0779
_reflns_Friedel_coverage 0.848
_reflns_Friedel_fraction_full 0.943
_reflns_Friedel_fraction_max 0.962
_reflns_number_gt 2392
_reflns_number_total 2449
_reflns_threshold_expression 'I > 2\s(I)'
_cod_data_source_file ja9b00931_si_002.cif
_cod_data_source_block cu_d8v19148_0m
_cod_original_sg_symbol_H-M 'P 21'
_cod_database_code 4128427
_shelx_space_group_comment
; 
The symmetry employed for this shelxl refinement is uniquely defined 
by the following loop, which should always be used as a source of 
symmetry information in preference to the above space-group names. 
They are only intended as comments. 
;
_shelx_estimated_absorpt_t_min 0.910
_shelx_estimated_absorpt_t_max 0.944
_shelxl_version_number 2013-4

loop_
_space_group_symop_operation_xyz
'x, y, z'
'-x, y+1/2, -z'

loop_
_atom_site_label
_atom_site_type_symbol
_atom_site_fract_x
_atom_site_fract_y
_atom_site_fract_z
_atom_site_U_iso_or_equiv
_atom_site_adp_type
_atom_site_occupancy
_atom_site_site_symmetry_order
_atom_site_calc_flag
_atom_site_refinement_flags_posn
_atom_site_refinement_flags_adp
N1 N 0.8938(2) 0.2022(2) 1.14016(19) 0.0631(5) Uani 1 1 d . .
C1 C 0.7047(2) 0.5803(2) 0.40488(18) 0.0412(4) Uani 1 1 d . .
C2 C 0.8290(2) 0.6755(2) 0.4989(2) 0.0470(5) Uani 1 1 d . .
H2 H 0.8866 0.6412 0.5944 0.056 Uiso 1 1 calc R U
C3 C 0.8657(3) 0.8167(2) 0.4520(2) 0.0566(5) Uani 1 1 d . .
H3 H 0.9475 0.8774 0.5159 0.068 Uiso 1 1 calc R U
C4 C 0.7812(3) 0.8710(3) 0.3082(3) 0.0633(6) Uani 1 1 d . .
H4 H 0.8075 0.9669 0.2769 0.076 Uiso 1 1 calc R U
C5 C 0.6611(3) 0.7834(3) 0.2148(2) 0.0572(5) Uani 1 1 d . .
H5 H 0.6060 0.8203 0.1197 0.069 Uiso 1 1 calc R U
C6 C 0.6181(2) 0.6371(2) 0.25903(19) 0.0463(5) Uani 1 1 d . .
C7 C 0.4924(2) 0.5468(3) 0.1629(2) 0.0553(5) Uani 1 1 d . .
H7 H 0.4362 0.5830 0.0677 0.066 Uiso 1 1 calc R U
C8 C 0.4528(3) 0.4076(3) 0.2079(2) 0.0633(6) Uani 1 1 d . .
H8 H 0.3683 0.3499 0.1442 0.076 Uiso 1 1 calc R U
C9 C 0.5381(2) 0.3501(3) 0.3497(2) 0.0586(5) Uani 1 1 d . .
H9 H 0.5092 0.2538 0.3780 0.070 Uiso 1 1 calc R U
C10 C 0.6630(2) 0.4310(2) 0.44862(19) 0.0447(4) Uani 1 1 d . .
C11 C 0.7541(2) 0.3640(2) 0.60072(19) 0.0441(4) Uani 1 1 d . .
H11 H 0.8618 0.4012 0.6312 0.053 Uiso 1 1 calc R U
C12 C 0.7586(3) 0.1830(2) 0.6079(2) 0.0583(6) Uani 1 1 d . .
H12A H 0.6563 0.1426 0.5939 0.070 Uiso 1 1 calc R U
H12B H 0.7866 0.1412 0.5298 0.070 Uiso 1 1 calc R U
C13 C 0.8766(3) 0.1286(3) 0.7559(2) 0.0612(6) Uani 1 1 d . .
H13A H 0.8683 0.0145 0.7644 0.073 Uiso 1 1 calc R U
H13B H 0.9808 0.1520 0.7616 0.073 Uiso 1 1 calc R U
C14 C 0.8520(2) 0.2091(2) 0.8822(2) 0.0472(5) Uani 1 1 d . .
C15 C 0.9120(2) 0.1430(3) 1.0222(2) 0.0594(6) Uani 1 1 d . .
H15 H 0.9696 0.0499 1.0349 0.071 Uiso 1 1 calc R U
C16 C 0.8111(2) 0.3353(3) 1.1188(2) 0.0572(5) Uani 1 1 d . .
H16 H 0.7958 0.3796 1.1986 0.069 Uiso 1 1 calc R U
C17 C 0.7469(2) 0.4111(2) 0.9848(2) 0.0495(5) Uani 1 1 d . .
H17 H 0.6907 0.5046 0.9760 0.059 Uiso 1 1 calc R U
C18 C 0.76606(19) 0.3478(2) 0.86236(19) 0.0419(4) Uani 1 1 d . .
C19 C 0.6922(2) 0.4264(2) 0.7134(2) 0.0459(4) Uani 1 1 d . .
H19A H 0.7107 0.5400 0.7251 0.055 Uiso 1 1 calc R U
H19B H 0.5804 0.4096 0.6758 0.055 Uiso 1 1 calc R U

loop_
_atom_site_aniso_label
_atom_site_aniso_U_11
_atom_site_aniso_U_22
_atom_site_aniso_U_33
_atom_site_aniso_U_23
_atom_site_aniso_U_13
_atom_site_aniso_U_12
N1 0.0605(10) 0.0770(13) 0.0453(10) 0.0142(9) 0.0134(8) 0.0010(9)
C1 0.0469(9) 0.0444(10) 0.0351(8) 0.0016(7) 0.0190(7) 0.0078(7)
C2 0.0525(10) 0.0490(11) 0.0411(10) 0.0026(8) 0.0199(8) 0.0024(8)
C3 0.0612(12) 0.0489(12) 0.0639(13) 0.0005(9) 0.0288(10) -0.0044(9)
C4 0.0773(14) 0.0505(12) 0.0743(14) 0.0180(10) 0.0425(12) 0.0053(11)
C5 0.0672(13) 0.0600(12) 0.0497(11) 0.0193(10) 0.0285(10) 0.0186(10)
C6 0.0526(10) 0.0508(11) 0.0390(9) 0.0058(8) 0.0217(8) 0.0133(8)
C7 0.0565(11) 0.0686(14) 0.0353(9) 0.0032(9) 0.0118(9) 0.0145(10)
C8 0.0605(13) 0.0711(15) 0.0472(11) -0.0089(10) 0.0086(9) -0.0045(10)
C9 0.0644(12) 0.0534(12) 0.0525(12) 0.0007(9) 0.0167(10) -0.0077(10)
C10 0.0502(10) 0.0460(10) 0.0390(9) 0.0018(8) 0.0185(8) 0.0035(8)
C11 0.0507(9) 0.0436(10) 0.0403(9) 0.0073(7) 0.0203(8) 0.0049(8)
C12 0.0845(15) 0.0451(11) 0.0518(11) 0.0032(8) 0.0336(10) 0.0128(10)
C13 0.0770(14) 0.0522(12) 0.0636(13) 0.0161(9) 0.0374(11) 0.0244(10)
C14 0.0457(9) 0.0498(11) 0.0480(10) 0.0105(8) 0.0201(8) 0.0052(8)
C15 0.0549(11) 0.0641(14) 0.0567(12) 0.0186(10) 0.0188(9) 0.0132(10)
C16 0.0600(12) 0.0670(14) 0.0419(10) 0.0002(9) 0.0169(9) -0.0057(10)
C17 0.0537(11) 0.0497(11) 0.0459(10) 0.0006(8) 0.0203(8) 0.0004(8)
C18 0.0418(9) 0.0426(9) 0.0417(9) 0.0047(7) 0.0168(7) -0.0010(8)
C19 0.0532(10) 0.0426(9) 0.0430(10) 0.0061(7) 0.0198(8) 0.0099(8)

loop_
_atom_type_symbol
_atom_type_description
_atom_type_scat_dispersion_real
_atom_type_scat_dispersion_imag
_atom_type_scat_source
C C 0.0181 0.0091 'International Tables Vol C Tables 4.2.6.8 and 6.1.1.4'
H H 0.0000 0.0000 'International Tables Vol C Tables 4.2.6.8 and 6.1.1.4'
N N 0.0311 0.0180 'International Tables Vol C Tables 4.2.6.8 and 6.1.1.4'

loop_
_geom_angle_atom_site_label_1
_geom_angle_atom_site_label_2
_geom_angle_atom_site_label_3
_geom_angle
C16 N1 C15 116.03(18)
C2 C1 C6 117.83(16)
C2 C1 C10 123.23(15)
C6 C1 C10 118.93(16)
C3 C2 C1 121.25(17)
C3 C2 H2 119.4
C1 C2 H2 119.4
C2 C3 C4 120.6(2)
C2 C3 H3 119.7
C4 C3 H3 119.7
C5 C4 C3 119.9(2)
C5 C4 H4 120.0
C3 C4 H4 120.0
C4 C5 C6 121.42(18)
C4 C5 H5 119.3
C6 C5 H5 119.3
C7 C6 C5 121.54(17)
C7 C6 C1 119.52(17)
C5 C6 C1 118.95(18)
C8 C7 C6 120.50(18)
C8 C7 H7 119.7
C6 C7 H7 119.7
C7 C8 C9 120.4(2)
C7 C8 H8 119.8
C9 C8 H8 119.8
C10 C9 C8 122.2(2)
C10 C9 H9 118.9
C8 C9 H9 118.9
C9 C10 C1 118.42(17)
C9 C10 C11 120.81(17)
C1 C10 C11 120.78(15)
C10 C11 C12 114.35(16)
C10 C11 C19 111.49(15)
C12 C11 C19 108.66(16)
C10 C11 H11 107.3
C12 C11 H11 107.3
C19 C11 H11 107.3
C13 C12 C11 110.06(19)
C13 C12 H12A 109.6
C11 C12 H12A 109.6
C13 C12 H12B 109.6
C11 C12 H12B 109.6
H12A C12 H12B 108.2
C14 C13 C12 111.82(17)
C14 C13 H13A 109.3
C12 C13 H13A 109.3
C14 C13 H13B 109.3
C12 C13 H13B 109.3
H13A C13 H13B 107.9
C18 C14 C15 117.73(18)
C18 C14 C13 121.71(17)
C15 C14 C13 120.54(18)
N1 C15 C14 125.3(2)
N1 C15 H15 117.4
C14 C15 H15 117.4
N1 C16 C17 123.5(2)
N1 C16 H16 118.3
C17 C16 H16 118.3
C16 C17 C18 119.98(18)
C16 C17 H17 120.0
C18 C17 H17 120.0
C14 C18 C17 117.49(16)
C14 C18 C19 121.77(16)
C17 C18 C19 120.72(16)
C18 C19 C11 113.40(15)
C18 C19 H19A 108.9
C11 C19 H19A 108.9
C18 C19 H19B 108.9
C11 C19 H19B 108.9
H19A C19 H19B 107.7

loop_
_geom_bond_atom_site_label_1
_geom_bond_atom_site_label_2
_geom_bond_distance
N1 C16 1.329(3)
N1 C15 1.335(3)
C1 C2 1.417(3)
C1 C6 1.430(2)
C1 C10 1.430(3)
C2 C3 1.366(3)
C2 H2 0.9300
C3 C4 1.404(3)
C3 H3 0.9300
C4 C5 1.357(3)
C4 H4 0.9300
C5 C6 1.415(3)
C5 H5 0.9300
C6 C7 1.409(3)
C7 C8 1.354(3)
C7 H7 0.9300
C8 C9 1.399(3)
C8 H8 0.9300
C9 C10 1.374(3)
C9 H9 0.9300
C10 C11 1.515(2)
C11 C12 1.525(3)
C11 C19 1.530(3)
C11 H11 0.9800
C12 C13 1.516(3)
C12 H12A 0.9700
C12 H12B 0.9700
C13 C14 1.511(3)
C13 H13A 0.9700
C13 H13B 0.9700
C14 C18 1.385(3)
C14 C15 1.388(3)
C15 H15 0.9300
C16 C17 1.377(3)
C16 H16 0.9300
C17 C18 1.393(3)
C17 H17 0.9300
C18 C19 1.510(2)
C19 H19A 0.9700
C19 H19B 0.9700

loop_
_geom_torsion_atom_site_label_1
_geom_torsion_atom_site_label_2
_geom_torsion_atom_site_label_3
_geom_torsion_atom_site_label_4
_geom_torsion
C6 C1 C2 C3 -0.3(3)
C10 C1 C2 C3 179.31(17)
C1 C2 C3 C4 -0.3(3)
C2 C3 C4 C5 0.4(3)
C3 C4 C5 C6 0.1(3)
C4 C5 C6 C7 179.26(19)
C4 C5 C6 C1 -0.7(3)
C2 C1 C6 C7 -179.19(16)
C10 C1 C6 C7 1.2(2)
C2 C1 C6 C5 0.8(2)
C10 C1 C6 C5 -178.84(16)
C5 C6 C7 C8 -179.59(19)
C1 C6 C7 C8 0.4(3)
C6 C7 C8 C9 -1.2(3)
C7 C8 C9 C10 0.5(3)
C8 C9 C10 C1 1.1(3)
C8 C9 C10 C11 -179.2(2)
C2 C1 C10 C9 178.53(18)
C6 C1 C10 C9 -1.9(2)
C2 C1 C10 C11 -1.2(3)
C6 C1 C10 C11 178.37(15)
C9 C10 C11 C12 30.7(3)
C1 C10 C11 C12 -149.60(17)
C9 C10 C11 C19 -93.1(2)
C1 C10 C11 C19 86.6(2)
C10 C11 C12 C13 169.12(16)
C19 C11 C12 C13 -65.6(2)
C11 C12 C13 C14 51.1(2)
C12 C13 C14 C18 -18.5(3)
C12 C13 C14 C15 159.65(19)
C16 N1 C15 C14 0.0(3)
C18 C14 C15 N1 -0.1(3)
C13 C14 C15 N1 -178.3(2)
C15 N1 C16 C17 -0.3(3)
N1 C16 C17 C18 0.6(3)
C15 C14 C18 C17 0.3(3)
C13 C14 C18 C17 178.56(18)
C15 C14 C18 C19 -178.27(17)
C13 C14 C18 C19 0.0(3)
C16 C17 C18 C14 -0.6(3)
C16 C17 C18 C19 178.05(17)
C14 C18 C19 C11 -14.3(3)
C17 C18 C19 C11 167.10(16)
C10 C11 C19 C18 172.91(15)
C12 C11 C19 C18 46.0(2)
